data_7214025
loop_
_publ_author_name
'Thu\'ery, Pierre'

_publ_section_title
;
 Metal--organic frameworks built from alkali metal ions (Li+--Cs+) and
 1,2,3,4-cyclobutanetetracarboxylic acid
;
_journal_issue 9
_journal_name_full CrystEngComm
_journal_page_first 1724
_journal_paper_doi 10.1039/c3ce41565a
_journal_volume 16
_journal_year 2014
_chemical_formula_sum 'C8 H7 Cs O8'
_chemical_formula_weight 364.05
_space_group_IT_number 85
_symmetry_cell_setting tetragonal
_symmetry_space_group_name_Hall '-P 4a'
_symmetry_space_group_name_H-M 'P 4/n :2'
_atom_sites_solution_hydrogens geom
_atom_sites_solution_primary direct
_atom_sites_solution_secondary difmap
_audit_creation_method SHELXL-97
_cell_angle_alpha 90.00
_cell_angle_beta 90.00
_cell_angle_gamma 90.00
_cell_formula_units_Z 4
_cell_length_a 9.8276(3)
_cell_length_b 9.8276(3)
_cell_length_c 10.2207(5)
_cell_measurement_reflns_used 34426
_cell_measurement_temperature 150(2)
_cell_measurement_theta_max 30.49
_cell_measurement_theta_min 3.55
_cell_volume 987.13(6)
_computing_cell_refinement 'HKL2000 (Otwinowski & Minor, 1997)'
_computing_data_collection 'COLLECT (Nonius, 1998)'
_computing_data_reduction 'HKL2000 (Otwinowski & Minor, 1997)'
_computing_molecular_graphics 'SHELXTL (Sheldrick, 2008)'
_computing_publication_material 'SHELXTL (Sheldrick, 2008); PLATON (Spek, 2003)'
_computing_structure_refinement 'SHELXL-97 (Sheldrick, 2008)'
_computing_structure_solution 'SHELXS-97 (Sheldrick, 2008)'
_diffrn_ambient_temperature 150(2)
_diffrn_measured_fraction_theta_full 0.986
_diffrn_measured_fraction_theta_max 0.986
_diffrn_measurement_device_type 'Nonius Kappa-CCD area-detector diffractometer'
_diffrn_measurement_method 'two \f and eight \w scans with 2\% steps (578 frames)'
_diffrn_radiation_monochromator graphite
_diffrn_radiation_source 'fine-focus sealed tube'
_diffrn_radiation_type MoK\a
_diffrn_radiation_wavelength 0.71073
_diffrn_reflns_av_R_equivalents 0.0190
_diffrn_reflns_av_unetI/netI 0.0230
_diffrn_reflns_limit_h_max 14
_diffrn_reflns_limit_h_min -14
_diffrn_reflns_limit_k_max 9
_diffrn_reflns_limit_k_min -9
_diffrn_reflns_limit_l_max 14
_diffrn_reflns_limit_l_min -14
_diffrn_reflns_number 34426
_diffrn_reflns_theta_full 30.49
_diffrn_reflns_theta_max 30.49
_diffrn_reflns_theta_min 3.55
_diffrn_standards_decay_% 0
_diffrn_standards_interval_time 0
_diffrn_standards_number 0
_exptl_absorpt_coefficient_mu 3.783
_exptl_absorpt_correction_T_max 0.612
_exptl_absorpt_correction_T_min 0.429
_exptl_absorpt_correction_type multi-scan
_exptl_absorpt_process_details 'SCALEPACK (Otwinowski & Minor, 1997)'
_exptl_crystal_colour colourless
_exptl_crystal_density_diffrn 2.450
_exptl_crystal_density_method 'not measured'
_exptl_crystal_description parallelepiped
_exptl_crystal_F_000 696
_exptl_crystal_size_max 0.15
_exptl_crystal_size_mid 0.13
_exptl_crystal_size_min 0.13
_refine_diff_density_max 1.116
_refine_diff_density_min -0.797
_refine_diff_density_rms 0.139
_refine_ls_extinction_method none
_refine_ls_goodness_of_fit_ref 1.155
_refine_ls_hydrogen_treatment constr
_refine_ls_matrix_type full
_refine_ls_number_parameters 89
_refine_ls_number_reflns 1497
_refine_ls_number_restraints 0
_refine_ls_restrained_S_all 1.155
_refine_ls_R_factor_all 0.0261
_refine_ls_R_factor_gt 0.0231
_refine_ls_shift/su_max 0.001
_refine_ls_shift/su_mean 0.000
_refine_ls_structure_factor_coef Fsqd
_refine_ls_weighting_details 'calc w=1/[\s^2^(Fo^2^)+(0.0344P)^2^+0.5252P] where P=(Fo^2^+2Fc^2^)/3'
_refine_ls_weighting_scheme calc
_refine_ls_wR_factor_gt 0.0605
_refine_ls_wR_factor_ref 0.0613
_reflns_number_gt 1412
_reflns_number_total 1497
_reflns_threshold_expression >2sigma(I)
_cod_data_source_file c3ce41565a.txt
_cod_data_source_block 7
_cod_original_cell_volume 987.13(8)
_cod_original_sg_symbol_H-M 'P 4/n'
_cod_database_code 7214025

loop_
_symmetry_equiv_pos_as_xyz
'x, y, z'
'-x+1/2, -y+1/2, z'
'-y+1/2, x, z'
'y, -x+1/2, z'
'-x, -y, -z'
'x-1/2, y-1/2, -z'
'y-1/2, -x, -z'
'-y, x-1/2, -z'

loop_
_atom_site_label
_atom_site_type_symbol
_atom_site_fract_x
_atom_site_fract_y
_atom_site_fract_z
_atom_site_U_iso_or_equiv
_atom_site_adp_type
_atom_site_occupancy
_atom_site_symmetry_multiplicity
_atom_site_calc_flag
_atom_site_refinement_flags
Cs1 Cs 0.2500 0.2500 0.79058(2) 0.02263(8) Uani 1 4 d S
Cs2 Cs 0.2500 0.2500 0.35535(2) 0.01825(8) Uani 1 4 d S
O1 O 0.13331(17) 0.06122(16) 0.56824(13) 0.0221(3) Uani 1 1 d .
O2 O 0.05248(16) -0.11429(15) 0.68343(16) 0.0237(3) Uani 1 1 d .
O3 O 0.42195(17) -0.05108(18) 0.83394(18) 0.0321(4) Uani 1 1 d .
O4A O 0.5612(3) -0.2158(3) 0.8868(3) 0.0209(8) Uani 0.500(5) 1 d P
O4B O 0.5727(3) -0.1591(4) 0.9713(4) 0.0285(9) Uani 0.500(5) 1 d P
C1 C 0.1195(2) -0.0605(2) 0.58349(18) 0.0189(3) Uani 1 1 d .
C2 C 0.18306(17) -0.16148(17) 0.4906(2) 0.0185(3) Uani 1 1 d .
H2 H 0.1636 -0.1357 0.3999 0.022 Uiso 1 1 calc R
C3 C 0.4502(3) -0.1391(3) 0.9150(3) 0.0467(8) Uani 1 1 d .
C4 C 0.34590(19) -0.19559(18) 1.0088(2) 0.0197(3) Uani 1 1 d .
H4 H 0.3747 -0.1793 1.0993 0.024 Uiso 1 1 calc R

loop_
_atom_site_aniso_label
_atom_site_aniso_U_11
_atom_site_aniso_U_22
_atom_site_aniso_U_33
_atom_site_aniso_U_23
_atom_site_aniso_U_13
_atom_site_aniso_U_12
Cs1 0.02363(10) 0.02363(10) 0.02064(13) 0.000 0.000 0.000
Cs2 0.01803(9) 0.01803(9) 0.01868(12) 0.000 0.000 0.000
O1 0.0218(7) 0.0167(6) 0.0278(8) -0.0007(5) 0.0036(5) -0.0005(5)
O2 0.0292(7) 0.0201(6) 0.0217(6) 0.0012(5) 0.0028(6) -0.0023(5)
O3 0.0280(8) 0.0314(8) 0.0370(9) 0.0157(7) 0.0098(7) 0.0051(6)
O4A 0.0181(12) 0.0190(13) 0.0255(16) 0.0022(11) 0.0038(11) 0.0020(9)
O4B 0.0179(13) 0.0374(18) 0.030(2) 0.0099(14) -0.0001(12) 0.0011(11)
C1 0.0159(8) 0.0184(8) 0.0222(8) 0.0002(6) -0.0022(6) 0.0001(6)
C2 0.0166(7) 0.0154(7) 0.0234(8) 0.0005(7) 0.0003(6) -0.0002(5)
C3 0.0170(10) 0.0512(16) 0.072(2) 0.0422(14) 0.0060(10) 0.0024(10)
C4 0.0196(8) 0.0200(8) 0.0194(8) 0.0035(6) -0.0012(7) -0.0028(6)

loop_
_atom_type_symbol
_atom_type_description
_atom_type_scat_dispersion_real
_atom_type_scat_dispersion_imag
_atom_type_scat_source
C C 0.0033 0.0016 'International Tables Vol C Tables 4.2.6.8 and 6.1.1.4'
H H 0.0000 0.0000 'International Tables Vol C Tables 4.2.6.8 and 6.1.1.4'
O O 0.0106 0.0060 'International Tables Vol C Tables 4.2.6.8 and 6.1.1.4'
Cs Cs -0.3680 2.1192 'International Tables Vol C Tables 4.2.6.8 and 6.1.1.4'

loop_
_geom_angle_atom_site_label_1
_geom_angle_atom_site_label_2
_geom_angle_atom_site_label_3
_geom_angle
_geom_angle_site_symmetry_1
_geom_angle_site_symmetry_3
O4B Cs1 O4B 52.64(8) 7_667 6_567
O4B Cs1 O4B 52.64(8) 7_667 5_657
O4B Cs1 O4B 77.66(13) 6_567 5_657
O4B Cs1 O4B 77.66(13) 7_667 8_557
O4B Cs1 O4B 52.64(8) 6_567 8_557
O4B Cs1 O4B 52.64(8) 5_657 8_557
O4B Cs1 O1 97.43(7) 7_667 2
O4B Cs1 O1 126.63(7) 6_567 2
O4B Cs1 O1 121.83(6) 5_657 2
O4B Cs1 O1 174.16(7) 8_557 2
O4B Cs1 O1 121.83(6) 7_667 4
O4B Cs1 O1 97.43(7) 6_567 4
O4B Cs1 O1 174.16(7) 5_657 4
O4B Cs1 O1 126.63(7) 8_557 4
O1 Cs1 O1 58.63(3) 2 4
O4B Cs1 O1 126.63(7) 7_667 3
O4B Cs1 O1 174.16(7) 6_567 3
O4B Cs1 O1 97.43(7) 5_657 3
O4B Cs1 O1 121.83(6) 8_557 3
O1 Cs1 O1 58.63(3) 2 3
O1 Cs1 O1 87.65(5) 4 3
O4B Cs1 O1 174.16(7) 7_667 .
O4B Cs1 O1 121.83(6) 6_567 .
O4B Cs1 O1 126.63(7) 5_657 .
O4B Cs1 O1 97.43(7) 8_557 .
O1 Cs1 O1 87.65(5) 2 .
O1 Cs1 O1 58.63(3) 4 .
O1 Cs1 O1 58.63(3) 3 .
O4B Cs1 O3 51.60(8) 7_667 3
O4B Cs1 O3 103.84(7) 6_567 3
O4B Cs1 O3 63.88(7) 5_657 3
O4B Cs1 O3 114.85(8) 8_557 3
O1 Cs1 O3 59.33(4) 2 3
O1 Cs1 O3 114.91(4) 4 3
O1 Cs1 O3 76.40(4) 3 3
O1 Cs1 O3 134.13(4) . 3
O4B Cs1 O3 63.88(7) 7_667 2
O4B Cs1 O3 51.60(8) 6_567 2
O4B Cs1 O3 114.85(7) 5_657 2
O4B Cs1 O3 103.85(7) 8_557 2
O1 Cs1 O3 76.40(4) 2 2
O1 Cs1 O3 59.33(4) 4 2
O1 Cs1 O3 134.13(4) 3 2
O1 Cs1 O3 114.91(4) . 2
O3 Cs1 O3 89.045(8) 3 2
O4B Cs1 O3 103.84(7) 7_667 .
O4B Cs1 O3 114.85(7) 6_567 .
O4B Cs1 O3 51.60(8) 5_657 .
O4B Cs1 O3 63.88(7) 8_557 .
O1 Cs1 O3 114.91(4) 2 .
O1 Cs1 O3 134.13(4) 4 .
O1 Cs1 O3 59.33(4) 3 .
O1 Cs1 O3 76.40(4) . .
O3 Cs1 O3 89.047(8) 3 .
O3 Cs1 O3 165.18(6) 2 .
O4B Cs1 O3 114.85(8) 7_667 4
O4B Cs1 O3 63.88(7) 6_567 4
O4B Cs1 O3 103.85(7) 5_657 4
O4B Cs1 O3 51.60(8) 8_557 4
O1 Cs1 O3 134.13(4) 2 4
O1 Cs1 O3 76.40(4) 4 4
O1 Cs1 O3 114.91(4) 3 4
O1 Cs1 O3 59.33(4) . 4
O3 Cs1 O3 165.18(6) 3 4
O3 Cs1 O3 89.047(8) 2 4
O3 Cs1 O3 89.047(8) . 4
O1 Cs2 O1 90.14(6) . 2
O1 Cs2 O1 60.08(3) . 4
O1 Cs2 O1 60.08(3) 2 4
O1 Cs2 O1 60.08(3) . 3
O1 Cs2 O1 60.08(3) 2 3
O1 Cs2 O1 90.14(6) 4 3
O1 Cs2 O4A 163.97(6) . 7_666
O1 Cs2 O4A 99.36(6) 2 7_666
O1 Cs2 O4A 113.89(6) 4 7_666
O1 Cs2 O4A 135.95(6) 3 7_666
O1 Cs2 O4A 113.89(6) . 6_566
O1 Cs2 O4A 135.95(6) 2 6_566
O1 Cs2 O4A 99.35(6) 4 6_566
O1 Cs2 O4A 163.97(6) 3 6_566
O4A Cs2 O4A 50.74(7) 7_666 6_566
O1 Cs2 O4A 135.95(6) . 5_656
O1 Cs2 O4A 113.89(6) 2 5_656
O1 Cs2 O4A 163.97(6) 4 5_656
O1 Cs2 O4A 99.35(6) 3 5_656
O4A Cs2 O4A 50.74(7) 7_666 5_656
O4A Cs2 O4A 74.60(11) 6_566 5_656
O1 Cs2 O4A 99.35(6) . 8_556
O1 Cs2 O4A 163.97(6) 2 8_556
O1 Cs2 O4A 135.94(6) 4 8_556
O1 Cs2 O4A 113.89(6) 3 8_556
O4A Cs2 O4A 74.60(11) 7_666 8_556
O4A Cs2 O4A 50.74(7) 6_566 8_556
O4A Cs2 O4A 50.74(7) 5_656 8_556
O1 Cs2 O2 60.23(4) . 5_556
O1 Cs2 O2 131.85(4) 2 5_556
O1 Cs2 O2 72.01(4) 4 5_556
O1 Cs2 O2 118.65(4) 3 5_556
O4A Cs2 O2 104.13(6) 7_666 5_556
O4A Cs2 O2 53.69(6) 6_566 5_556
O4A Cs2 O2 113.58(6) 5_656 5_556
O4A Cs2 O2 64.13(6) 8_556 5_556
O1 Cs2 O2 131.85(4) . 6_666
O1 Cs2 O2 60.23(4) 2 6_666
O1 Cs2 O2 118.65(4) 4 6_666
O1 Cs2 O2 72.01(4) 3 6_666
O4A Cs2 O2 64.14(6) 7_666 6_666
O4A Cs2 O2 113.58(6) 6_566 6_666
O4A Cs2 O2 53.69(6) 5_656 6_666
O4A Cs2 O2 104.13(6) 8_556 6_666
O2 Cs2 O2 166.13(6) 5_556 6_666
O1 Cs2 O2 72.01(4) . 7_656
O1 Cs2 O2 118.65(4) 2 7_656
O1 Cs2 O2 131.85(4) 4 7_656
O1 Cs2 O2 60.23(4) 3 7_656
O4A Cs2 O2 113.58(6) 7_666 7_656
O4A Cs2 O2 104.13(6) 6_566 7_656
O4A Cs2 O2 64.13(6) 5_656 7_656
O4A Cs2 O2 53.69(6) 8_556 7_656
O2 Cs2 O2 89.164(7) 5_556 7_656
O2 Cs2 O2 89.164(7) 6_666 7_656
O1 Cs2 O2 118.65(4) . 8_566
O1 Cs2 O2 72.01(4) 2 8_566
O1 Cs2 O2 60.23(4) 4 8_566
O1 Cs2 O2 131.85(4) 3 8_566
O4A Cs2 O2 53.69(6) 7_666 8_566
O4A Cs2 O2 64.13(6) 6_566 8_566
O4A Cs2 O2 104.13(6) 5_656 8_566
O4A Cs2 O2 113.58(6) 8_556 8_566
O2 Cs2 O2 89.166(7) 5_556 8_566
O2 Cs2 O2 89.164(7) 6_666 8_566
O2 Cs2 O2 166.13(6) 7_656 8_566
C1 O1 Cs2 136.52(13) . .
C1 O1 Cs1 121.90(13) . .
Cs2 O1 Cs1 91.11(4) . .
C1 O2 Cs2 121.27(12) . 5_556
C3 O3 Cs1 143.5(2) . .
C3 O4A Cs2 135.1(2) . 5_656
C3 O4A Cs1 104.9(2) . 5_657
Cs2 O4A Cs1 112.94(8) 5_656 5_657
C3 O4B Cs1 150.7(2) . 5_657
O1 C1 O2 123.18(19) . .
O1 C1 C2 121.41(18) . .
O2 C1 C2 115.38(17) . .
C1 C2 C2 114.8(2) . 7_656
C1 C2 C2 120.8(2) . 8_556
C2 C2 C2 89.13(4) 7_656 8_556
C1 C2 H2 110.1 . .
C2 C2 H2 110.1 7_656 .
C2 C2 H2 110.1 8_556 .
O3 C3 O4B 126.3(3) . .
O3 C3 O4A 115.4(3) . .
O3 C3 C4 122.3(2) . .
O4B C3 C4 106.3(2) . .
O4A C3 C4 118.5(2) . .
C3 C4 C4 117.2(2) . 7_657
C3 C4 C4 118.6(2) . 8_557
C4 C4 C4 89.22(4) 7_657 8_557
C3 C4 H4 110.1 . .
C4 C4 H4 110.1 7_657 .
C4 C4 H4 110.1 8_557 .

loop_
_geom_bond_atom_site_label_1
_geom_bond_atom_site_label_2
_geom_bond_distance
_geom_bond_site_symmetry_2
Cs1 O4B 3.124(3) 7_667
Cs1 O4B 3.124(3) 6_567
Cs1 O4B 3.124(3) 5_657
Cs1 O4B 3.124(3) 8_557
Cs1 O1 3.1497(15) 2
Cs1 O1 3.1498(15) 4
Cs1 O1 3.1498(15) 3
Cs1 O1 3.1498(15) .
Cs1 O3 3.4362(16) 3
Cs1 O3 3.4362(16) 2
Cs1 O3 3.4362(16) .
Cs1 O3 3.4362(16) 4
Cs2 O1 3.0808(15) .
Cs2 O1 3.0808(15) 2
Cs2 O1 3.0809(15) 4
Cs2 O1 3.0809(15) 3
Cs2 O4A 3.111(3) 7_666
Cs2 O4A 3.111(3) 6_566
Cs2 O4A 3.111(3) 5_656
Cs2 O4A 3.111(3) 8_556
Cs2 O2 3.2822(16) 5_556
Cs2 O2 3.2822(16) 6_666
Cs2 O2 3.2822(16) 7_656
Cs2 O2 3.2822(16) 8_566
O1 C1 1.214(3) .
O2 C1 1.325(2) .
O2 Cs2 3.2822(16) 5_556
O3 C3 1.230(3) .
O4A C3 1.358(4) .
O4A Cs2 3.111(3) 5_656
O4A Cs1 3.798(3) 5_657
O4B C3 1.349(4) .
O4B Cs1 3.124(3) 5_657
C1 C2 1.508(3) .
C2 C2 1.554(2) 7_656
C2 C2 1.554(2) 8_556
C2 H2 0.9800 .
C3 C4 1.509(3) .
C4 C4 1.543(3) 7_657
C4 C4 1.543(3) 8_557
C4 H4 0.9800 .
